data_7206635
loop_
_publ_author_name
'Qiao, Yong-Zhen'
'Yue, Jun-Ming'
'Liu, Xiu-Cun'
'Niu, Yun-Yin'

_publ_section_title
;
 Three novel cation-templated metal thiocyanates with 1-2D
 polypseudorotaxane frameworks
;
_journal_issue 22
_journal_name_full CrystEngComm
_journal_page_first 6885
_journal_paper_doi 10.1039/c1ce05528c
_journal_volume 13
_journal_year 2011
_chemical_formula_sum 'C24 H30 Cu2 N6 S4'
_chemical_formula_weight 657.86
_chemical_name_systematic
;
?
;
_space_group_IT_number 14
_symmetry_cell_setting monoclinic
_symmetry_space_group_name_Hall '-P 2ybc'
_symmetry_space_group_name_H-M 'P 1 21/c 1'
_atom_sites_solution_hydrogens geom
_atom_sites_solution_primary direct
_atom_sites_solution_secondary difmap
_audit_creation_method SHELXL-97
_cell_angle_alpha 90.00
_cell_angle_beta 95.796(2)
_cell_angle_gamma 90.00
_cell_formula_units_Z 2
_cell_length_a 12.9290(12)
_cell_length_b 10.5303(9)
_cell_length_c 10.7521(10)
_cell_measurement_reflns_used 5136
_cell_measurement_temperature 298(2)
_cell_measurement_theta_max 24.74
_cell_measurement_theta_min 2.35
_cell_volume 1456.4(2)
_computing_cell_refinement 'Bruker SMART'
_computing_data_collection 'Bruker SMART'
_computing_data_reduction 'Bruker SAINT'
_computing_molecular_graphics 'Bruker SHELXTL'
_computing_publication_material 'Bruker SHELXTL'
_computing_structure_refinement 'SHELXL-97 (Sheldrick, 1997)'
_computing_structure_solution 'SHELXS-97 (Sheldrick, 1990)'
_diffrn_ambient_temperature 298(2)
_diffrn_measured_fraction_theta_full 0.999
_diffrn_measured_fraction_theta_max 0.999
_diffrn_measurement_device_type 'CCD area detector'
_diffrn_measurement_method 'phi and omega scans'
_diffrn_radiation_monochromator graphite
_diffrn_radiation_source 'fine-focus sealed tube'
_diffrn_radiation_type MoK\a
_diffrn_radiation_wavelength 0.71073
_diffrn_reflns_av_R_equivalents 0.0437
_diffrn_reflns_av_sigmaI/netI 0.0265
_diffrn_reflns_limit_h_max 15
_diffrn_reflns_limit_h_min -15
_diffrn_reflns_limit_k_max 12
_diffrn_reflns_limit_k_min -12
_diffrn_reflns_limit_l_max 13
_diffrn_reflns_limit_l_min -13
_diffrn_reflns_number 14351
_diffrn_reflns_theta_full 25.50
_diffrn_reflns_theta_max 25.50
_diffrn_reflns_theta_min 2.50
_exptl_absorpt_coefficient_mu 1.772
_exptl_absorpt_correction_type none
_exptl_crystal_colour black
_exptl_crystal_density_diffrn 1.500
_exptl_crystal_density_method 'not measured'
_exptl_crystal_description block
_exptl_crystal_F_000 676
_exptl_crystal_size_max 0.12
_exptl_crystal_size_mid 0.10
_exptl_crystal_size_min 0.10
_refine_diff_density_max 0.570
_refine_diff_density_min -0.388
_refine_diff_density_rms 0.061
_refine_ls_extinction_method none
_refine_ls_goodness_of_fit_ref 1.079
_refine_ls_hydrogen_treatment constr
_refine_ls_matrix_type full
_refine_ls_number_parameters 195
_refine_ls_number_reflns 2709
_refine_ls_number_restraints 0
_refine_ls_restrained_S_all 1.079
_refine_ls_R_factor_all 0.0523
_refine_ls_R_factor_gt 0.0414
_refine_ls_shift/su_max 0.000
_refine_ls_shift/su_mean 0.000
_refine_ls_structure_factor_coef Fsqd
_refine_ls_weighting_details 'calc w=1/[\s^2^(Fo^2^)+(0.0693P)^2^+0.2907P] where P=(Fo^2^+2Fc^2^)/3'
_refine_ls_weighting_scheme calc
_refine_ls_wR_factor_gt 0.1186
_refine_ls_wR_factor_ref 0.1237
_reflns_number_gt 2064
_reflns_number_total 2709
_reflns_threshold_expression >2sigma(I)
_cod_data_source_file c1ce05528c.txt
_cod_data_source_block t
_cod_depositor_comments
;
The following automatic conversions were performed:

'_symmetry_cell_setting' value 'Monoclinic' changed to 'monoclinic'
according to /home/saulius/struct/CIF-dictionaries/cif_core.dic
dictionary named 'cif_core.dic' version 2.4.1 from 2010-06-29.

Automatic conversion script
Id: cif_fix_values 1715 2011-07-08 13:25:40Z adriana 
;
_cod_original_sg_symbol_H-M P2(1)/c
_cod_database_code 7206635

loop_
_symmetry_equiv_pos_as_xyz
'x, y, z'
'-x, y+1/2, -z+1/2'
'-x, -y, -z'
'x, -y-1/2, z-1/2'

loop_
_atom_site_label
_atom_site_type_symbol
_atom_site_fract_x
_atom_site_fract_y
_atom_site_fract_z
_atom_site_U_iso_or_equiv
_atom_site_adp_type
_atom_site_occupancy
_atom_site_symmetry_multiplicity
_atom_site_calc_flag
_atom_site_refinement_flags
_atom_site_disorder_assembly
_atom_site_disorder_group
Cu1 Cu 0.13483(4) 0.14827(5) 0.89906(4) 0.0779(2) Uani 1 1 d . . .
S1 S 0.17198(7) -0.09905(9) 0.90963(8) 0.0741(3) Uani 1 1 d . . .
S2 S 0.27459(7) 0.24033(10) 1.02888(8) 0.0769(3) Uani 1 1 d . . .
C1 C 0.1355(2) 0.5619(3) 1.0207(3) 0.0628(8) Uani 1 1 d . . .
H1 H 0.1408 0.5828 1.1052 0.075 Uiso 1 1 calc R . .
C2 C 0.2171(3) 0.5830(4) 0.9525(4) 0.0801(10) Uani 1 1 d . . .
H2 H 0.2771 0.6209 0.9907 0.096 Uiso 1 1 calc R . .
C3 C 0.0461(2) 0.5100(3) 0.9650(3) 0.0520(7) Uani 1 1 d . . .
C4 C 0.0445(3) 0.4766(4) 0.8400(3) 0.0757(10) Uani 1 1 d . . .
H4 H -0.0149 0.4398 0.7992 0.091 Uiso 1 1 calc R . .
C5 C 0.1285(3) 0.4971(4) 0.7763(3) 0.0759(10) Uani 1 1 d . . .
H5 H 0.1263 0.4732 0.6928 0.091 Uiso 1 1 calc R . .
N3 N 0.1734(2) 0.1848(3) 0.7338(2) 0.0707(7) Uani 1 1 d . . .
N1 N 0.2128(2) 0.5504(3) 0.8317(3) 0.0742(8) Uani 1 1 d . . .
C6 C 0.3010(4) 0.5887(6) 0.7569(5) 0.1198(17) Uani 1 1 d . A .
H6A H 0.2807 0.5726 0.6690 0.144 Uiso 1 1 calc R . .
H6B H 0.3133 0.6792 0.7670 0.144 Uiso 1 1 calc R . .
C7 C 0.3921(4) 0.5246(6) 0.7926(5) 0.1149(15) Uani 1 1 d . . .
H7A H 0.3846 0.4358 0.7692 0.138 Uiso 0.56(4) 1 calc PR A 1
H7B H 0.4080 0.5294 0.8826 0.138 Uiso 0.56(4) 1 calc PR A 1
H7C H 0.3739 0.4371 0.8087 0.138 Uiso 0.44(4) 1 d PR A 2
H7D H 0.4196 0.5606 0.8721 0.138 Uiso 0.44(4) 1 d PR A 2
C8 C 0.484(2) 0.588(3) 0.725(4) 0.139(8) Uani 0.56(4) 1 d P A 1
H8 H 0.5071 0.6618 0.7749 0.166 Uiso 0.56(4) 1 calc PR A 1
C9 C 0.4603(17) 0.633(2) 0.593(3) 0.150(7) Uani 0.56(4) 1 d P A 1
H9A H 0.5236 0.6360 0.5538 0.225 Uiso 0.56(4) 1 calc PR A 1
H9B H 0.4301 0.7161 0.5936 0.225 Uiso 0.56(4) 1 calc PR A 1
H9C H 0.4124 0.5755 0.5485 0.225 Uiso 0.56(4) 1 calc PR A 1
C10 C 0.574(3) 0.499(4) 0.729(3) 0.153(9) Uani 0.56(4) 1 d P A 1
H10A H 0.5521 0.4211 0.6877 0.229 Uiso 0.56(4) 1 calc PR A 1
H10B H 0.5983 0.4815 0.8146 0.229 Uiso 0.56(4) 1 calc PR A 1
H10C H 0.6282 0.5370 0.6877 0.229 Uiso 0.56(4) 1 calc PR A 1
C8' C 0.481(2) 0.529(4) 0.708(4) 0.112(8) Uani 0.44(4) 1 d P A 2
H8' H 0.4626 0.4766 0.6338 0.135 Uiso 0.44(4) 1 calc PR A 2
C9' C 0.579(3) 0.474(4) 0.784(4) 0.127(9) Uani 0.44(4) 1 d P A 2
H9D H 0.5920 0.5198 0.8615 0.191 Uiso 0.44(4) 1 calc PR A 2
H9E H 0.6374 0.4820 0.7368 0.191 Uiso 0.44(4) 1 calc PR A 2
H9F H 0.5675 0.3859 0.8019 0.191 Uiso 0.44(4) 1 calc PR A 2
C10' C 0.500(3) 0.663(3) 0.669(4) 0.163(11) Uani 0.44(4) 1 d P A 2
H10D H 0.4451 0.6887 0.6071 0.244 Uiso 0.44(4) 1 calc PR A 2
H10F H 0.5653 0.6675 0.6347 0.244 Uiso 0.44(4) 1 calc PR A 2
H10E H 0.5008 0.7177 0.7404 0.244 Uiso 0.44(4) 1 calc PR A 2
N2 N 0.0047(2) 0.1571(2) 0.9715(3) 0.0658(7) Uani 1 1 d . . .
C11 C -0.0670(3) 0.1352(3) 1.0216(3) 0.0556(7) Uani 1 1 d . . .
C12 C 0.2151(3) 0.2166(3) 0.6500(3) 0.0608(7) Uani 1 1 d . . .

loop_
_atom_site_aniso_label
_atom_site_aniso_U_11
_atom_site_aniso_U_22
_atom_site_aniso_U_33
_atom_site_aniso_U_23
_atom_site_aniso_U_13
_atom_site_aniso_U_12
Cu1 0.0861(4) 0.0993(4) 0.0534(3) 0.0052(2) 0.0318(2) 0.0065(2)
S1 0.0644(5) 0.0958(6) 0.0620(6) 0.0049(4) 0.0037(4) 0.0009(4)
S2 0.0755(6) 0.0965(7) 0.0632(5) 0.0189(4) 0.0287(4) 0.0024(5)
C1 0.0647(19) 0.072(2) 0.0527(17) -0.0039(15) 0.0118(15) -0.0016(15)
C2 0.066(2) 0.101(3) 0.074(2) -0.012(2) 0.0135(18) -0.0164(19)
C3 0.0557(16) 0.0535(16) 0.0474(15) 0.0055(13) 0.0081(13) 0.0098(13)
C4 0.0577(18) 0.118(3) 0.0518(18) -0.0074(18) 0.0088(14) -0.0038(19)
C5 0.073(2) 0.107(3) 0.0496(18) -0.0010(18) 0.0132(16) 0.007(2)
N3 0.091(2) 0.0786(18) 0.0455(14) 0.0046(13) 0.0231(14) 0.0035(15)
N1 0.0665(18) 0.094(2) 0.0657(18) 0.0027(15) 0.0234(14) -0.0030(16)
C6 0.091(3) 0.178(5) 0.097(3) 0.011(3) 0.037(3) -0.002(3)
C7 0.101(4) 0.135(4) 0.112(4) -0.010(3) 0.032(3) 0.003(3)
C8 0.126(12) 0.14(2) 0.158(19) -0.005(16) 0.067(11) -0.002(15)
C9 0.114(11) 0.208(16) 0.136(16) -0.013(12) 0.046(10) -0.021(9)
C10 0.129(13) 0.179(18) 0.15(2) 0.006(16) 0.029(16) -0.005(11)
C8' 0.078(9) 0.13(2) 0.143(14) -0.024(15) 0.058(8) -0.012(12)
C9' 0.088(11) 0.16(2) 0.14(2) -0.018(17) 0.040(14) -0.019(12)
C10' 0.142(18) 0.19(2) 0.16(3) 0.011(18) 0.042(19) -0.034(16)
N2 0.0718(17) 0.0626(16) 0.0664(17) 0.0044(12) 0.0243(14) 0.0084(13)
C11 0.0647(19) 0.0526(17) 0.0503(16) 0.0016(12) 0.0097(15) 0.0107(13)
C12 0.076(2) 0.0613(18) 0.0467(16) 0.0001(14) 0.0125(15) -0.0005(15)

loop_
_atom_type_symbol
_atom_type_description
_atom_type_scat_dispersion_real
_atom_type_scat_dispersion_imag
_atom_type_scat_source
C C 0.0033 0.0016 'International Tables Vol C Tables 4.2.6.8 and 6.1.1.4'
H H 0.0000 0.0000 'International Tables Vol C Tables 4.2.6.8 and 6.1.1.4'
N N 0.0061 0.0033 'International Tables Vol C Tables 4.2.6.8 and 6.1.1.4'
S S 0.1246 0.1234 'International Tables Vol C Tables 4.2.6.8 and 6.1.1.4'
Cu Cu 0.3201 1.2651 'International Tables Vol C Tables 4.2.6.8 and 6.1.1.4'

loop_
_geom_angle_atom_site_label_1
_geom_angle_atom_site_label_2
_geom_angle_atom_site_label_3
_geom_angle
_geom_angle_site_symmetry_1
_geom_angle_site_symmetry_3
N2 Cu1 N3 132.80(13) . .
N2 Cu1 S2 112.74(9) . .
N3 Cu1 S2 101.97(10) . .
N2 Cu1 S1 101.07(8) . .
N3 Cu1 S1 99.94(9) . .
S2 Cu1 S1 104.61(4) . .
C11 S1 Cu1 95.28(10) 3_557 .
C12 S2 Cu1 100.90(12) 4_566 .
C3 C1 C2 119.8(3) . .
C3 C1 H1 120.1 . .
C2 C1 H1 120.1 . .
N1 C2 C1 121.4(3) . .
N1 C2 H2 119.3 . .
C1 C2 H2 119.3 . .
C1 C3 C4 117.2(3) . .
C1 C3 C3 121.4(3) . 3_567
C4 C3 C3 121.3(3) . 3_567
C5 C4 C3 120.9(3) . .
C5 C4 H4 119.5 . .
C3 C4 H4 119.5 . .
N1 C5 C4 120.5(3) . .
N1 C5 H5 119.7 . .
C4 C5 H5 119.7 . .
C12 N3 Cu1 165.3(3) . .
C5 N1 C2 120.0(3) . .
C5 N1 C6 120.5(3) . .
C2 N1 C6 119.1(3) . .
C7 C6 N1 112.9(4) . .
C7 C6 H6A 109.0 . .
N1 C6 H6A 109.0 . .
C7 C6 H6B 109.0 . .
N1 C6 H6B 109.0 . .
H6A C6 H6B 107.8 . .
C6 C7 C8' 119.2(16) . .
C6 C7 C8 108.8(13) . .
C6 C7 H7A 109.9 . .
C8' C7 H7A 86.4 . .
C8 C7 H7A 109.9 . .
C6 C7 H7B 109.9 . .
C8' C7 H7B 119.6 . .
C8 C7 H7B 109.9 . .
H7A C7 H7B 108.3 . .
C6 C7 H7C 107.4 . .
C8' C7 H7C 110.2 . .
C8 C7 H7C 132.9 . .
H7B C7 H7C 84.4 . .
C6 C7 H7D 106.3 . .
C8' C7 H7D 106.3 . .
C8 C7 H7D 90.9 . .
H7A C7 H7D 128.6 . .
H7C C7 H7D 106.7 . .
C10 C8 C9 108(3) . .
C10 C8 C7 110(2) . .
C9 C8 C7 119(3) . .
C10 C8 H8 106.6 . .
C9 C8 H8 106.6 . .
C7 C8 H8 106.6 . .
C7 C8' C9' 107(3) . .
C10' C8' H8' 109.5 . .
C7 C8' H8' 109.5 . .
C9' C8' H8' 109.5 . .
C8' C9' H9D 109.5 . .
C8' C9' H9E 109.5 . .
H9D C9' H9E 109.5 . .
C8' C9' H9F 109.5 . .
H9D C9' H9F 109.5 . .
H9E C9' H9F 109.5 . .
C8' C10' H10D 109.5 . .
C8' C10' H10F 109.5 . .
H10D C10' H10F 109.5 . .
C8' C10' H10E 109.5 . .
H10D C10' H10E 109.5 . .
H10F C10' H10E 109.5 . .
C11 N2 Cu1 164.8(2) . .
N2 C11 S1 177.8(3) . 3_557
N3 C12 S2 179.0(3) . 4_565

loop_
_geom_bond_atom_site_label_1
_geom_bond_atom_site_label_2
_geom_bond_distance
_geom_bond_site_symmetry_2
Cu1 N2 1.926(3) .
Cu1 N3 1.932(3) .
Cu1 S2 2.3757(11) .
Cu1 S1 2.6486(10) .
S1 C11 1.655(3) 3_557
S2 C12 1.642(3) 4_566
C1 C3 1.361(4) .
C1 C2 1.363(5) .
C1 H1 0.9300 .
C2 N1 1.339(5) .
C2 H2 0.9300 .
C3 C4 1.387(4) .
C3 C3 1.489(6) 3_567
C4 C5 1.358(5) .
C4 H4 0.9300 .
C5 N1 1.315(5) .
C5 H5 0.9300 .
N3 C12 1.145(4) .
N1 C6 1.515(5) .
C6 C7 1.377(7) .
C6 H6A 0.9700 .
C6 H6B 0.9700 .
C7 C8' 1.53(3) .
C7 C8 1.59(3) .
C7 H7A 0.9700 .
C7 H7B 0.9700 .
C7 H7C 0.9700 .
C7 H7D 0.9700 .
C8 C10 1.49(4) .
C8 C9 1.49(5) .
C8 H8 0.9800 .
C9 H9A 0.9600 .
C9 H9B 0.9600 .
C9 H9C 0.9600 .
C10 H10A 0.9600 .
C10 H10B 0.9600 .
C10 H10C 0.9600 .
C8' C10' 1.50(6) .
C8' C9' 1.55(5) .
C8' H8' 0.9800 .
C9' H9D 0.9600 .
C9' H9E 0.9600 .
C9' H9F 0.9600 .
C10' H10D 0.9600 .
C10' H10F 0.9600 .
C10' H10E 0.9600 .
N2 C11 1.141(4) .
C11 S1 1.655(3) 3_557
C12 S2 1.642(3) 4_565

loop_
_geom_torsion_atom_site_label_1
_geom_torsion_atom_site_label_2
_geom_torsion_atom_site_label_3
_geom_torsion_atom_site_label_4
_geom_torsion
_geom_torsion_site_symmetry_1
_geom_torsion_site_symmetry_4
N2 Cu1 S1 C11 -1.55(14) . 3_557
N3 Cu1 S1 C11 -139.03(15) . 3_557
S2 Cu1 S1 C11 115.71(11) . 3_557
N2 Cu1 S2 C12 1.32(15) . 4_566
N3 Cu1 S2 C12 148.65(15) . 4_566
S1 Cu1 S2 C12 -107.61(12) . 4_566
C3 C1 C2 N1 -2.0(6) . .
C2 C1 C3 C4 2.3(5) . .
C2 C1 C3 C3 -177.6(4) . 3_567
C1 C3 C4 C5 -1.0(5) . .
C3 C3 C4 C5 178.9(4) 3_567 .
C3 C4 C5 N1 -0.8(6) . .
N2 Cu1 N3 C12 141.6(11) . .
S2 Cu1 N3 C12 4.3(12) . .
S1 Cu1 N3 C12 -103.1(11) . .
C4 C5 N1 C2 1.2(6) . .
C4 C5 N1 C6 -172.1(4) . .
C1 C2 N1 C5 0.2(6) . .
C1 C2 N1 C6 173.6(4) . .
C5 N1 C6 C7 -117.4(5) . .
C2 N1 C6 C7 69.3(6) . .
N1 C6 C7 C8' 166.2(16) . .
N1 C6 C7 C8 -170.7(16) . .
C8 C7 C8' C10' -21(6) . .
C6 C7 C8' C9' 168.2(19) . .
N3 Cu1 N2 C11 127.1(11) . .
S2 Cu1 N2 C11 -98.9(11) . .
S1 Cu1 N2 C11 12.2(11) . .
